data_7705429
loop_
_publ_author_name
'Mandal, Rajorshi'
'Biradha, Kumar'

_publ_section_title
;
 Photochemical [2 + 2] polymerization of metal-organic gels of a rigid and
 angular diene with silver-salts of diverse anions: selective dye-sorption
 and luminescence by xerogels.
;
_journal_issue 39
_journal_name_full 'Dalton transactions (Cambridge, England : 2003)'
_journal_page_first 13744
_journal_page_last 13752
_journal_paper_doi 10.1039/d0dt02919j
_journal_volume 49
_journal_year 2020
_chemical_formula_sum 'C24 H26 Ag N5 O7'
_chemical_formula_weight 604.37
_space_group_crystal_system monoclinic
_space_group_IT_number 15
_space_group_name_Hall '-C 2yc'
_space_group_name_H-M_alt 'C 1 2/c 1'
_atom_sites_solution_hydrogens geom
_audit_creation_method SHELXL-2014/7
_audit_update_record
;
2020-08-14 deposited with the CCDC.	2020-09-15 downloaded from the CCDC.
;
_cell_angle_alpha 90
_cell_angle_beta 93.4275(19)
_cell_angle_gamma 90
_cell_formula_units_Z 8
_cell_length_a 8.7630(6)
_cell_length_b 12.9801(9)
_cell_length_c 43.998(3)
_cell_measurement_reflns_used 4673
_cell_measurement_temperature 293(2)
_cell_measurement_theta_max 25.494
_cell_measurement_theta_min 1.855
_cell_volume 4995.6(6)
_computing_structure_refinement 'SHELXL-2014/7 (Sheldrick, 2014)'
_diffrn_ambient_temperature 293(2)
_diffrn_measured_fraction_theta_full 0.999
_diffrn_measured_fraction_theta_max 0.999
_diffrn_measurement_device_type 'Bruker APex-2 CCD'
_diffrn_measurement_method hemisphere
_diffrn_radiation_type MoK\a
_diffrn_radiation_wavelength 0.71073
_diffrn_reflns_av_R_equivalents 0.0506
_diffrn_reflns_av_unetI/netI 0.0335
_diffrn_reflns_Laue_measured_fraction_full 0.999
_diffrn_reflns_Laue_measured_fraction_max 0.999
_diffrn_reflns_limit_h_max 10
_diffrn_reflns_limit_h_min -10
_diffrn_reflns_limit_k_max 15
_diffrn_reflns_limit_k_min -15
_diffrn_reflns_limit_l_max 53
_diffrn_reflns_limit_l_min -52
_diffrn_reflns_number 29851
_diffrn_reflns_point_group_measured_fraction_full 0.999
_diffrn_reflns_point_group_measured_fraction_max 0.999
_diffrn_reflns_theta_full 25.242
_diffrn_reflns_theta_max 25.494
_diffrn_reflns_theta_min 1.855
_exptl_absorpt_coefficient_mu 0.861
_exptl_absorpt_correction_T_max 0.856
_exptl_absorpt_correction_T_min 0.813
_exptl_absorpt_correction_type empirical
_exptl_absorpt_process_details SADABS
_exptl_crystal_colour white
_exptl_crystal_density_diffrn 1.607
_exptl_crystal_description needle
_exptl_crystal_F_000 2464
_exptl_crystal_size_max 0.28
_exptl_crystal_size_mid 0.20
_exptl_crystal_size_min 0.18
_refine_diff_density_max 0.740
_refine_diff_density_min -0.502
_refine_diff_density_rms 0.088
_refine_ls_extinction_method none
_refine_ls_goodness_of_fit_ref 1.093
_refine_ls_hydrogen_treatment constr
_refine_ls_matrix_type full
_refine_ls_number_parameters 361
_refine_ls_number_reflns 4673
_refine_ls_number_restraints 0
_refine_ls_restrained_S_all 1.093
_refine_ls_R_factor_all 0.0484
_refine_ls_R_factor_gt 0.0410
_refine_ls_shift/su_max 0.001
_refine_ls_shift/su_mean 0.000
_refine_ls_structure_factor_coef Fsqd
_refine_ls_weighting_details 'w=1/[\s^2^(Fo^2^)+(0.0516P)^2^+15.6097P] where P=(Fo^2^+2Fc^2^)/3'
_refine_ls_weighting_scheme calc
_refine_ls_wR_factor_gt 0.1050
_refine_ls_wR_factor_ref 0.1090
_reflns_Friedel_coverage 0.000
_reflns_number_gt 4065
_reflns_number_total 4673
_reflns_threshold_expression 'I > 2\s(I)'
_cod_data_source_file d0dt02919j2.cif
_cod_data_source_block rm
_cod_depositor_comments 'Adding full bibliography for 7705429.cif.'
_cod_original_sg_symbol_H-M 'C 2/c'
_cod_database_code 7705429
_shelx_shelxl_version_number 2014/7
_shelx_space_group_comment
;
The symmetry employed for this shelxl refinement is uniquely defined
by the following loop, which should always be used as a source of
symmetry information in preference to the above space-group names.
They are only intended as comments.
;

loop_
_space_group_symop_operation_xyz
'x, y, z'
'-x, y, -z+1/2'
'x+1/2, y+1/2, z'
'-x+1/2, y+1/2, -z+1/2'
'-x, -y, -z'
'x, -y, z-1/2'
'-x+1/2, -y+1/2, -z'
'x+1/2, -y+1/2, z-1/2'

loop_
_atom_site_label
_atom_site_type_symbol
_atom_site_fract_x
_atom_site_fract_y
_atom_site_fract_z
_atom_site_U_iso_or_equiv
_atom_site_adp_type
_atom_site_occupancy
_atom_site_site_symmetry_order
_atom_site_calc_flag
_atom_site_refinement_flags_posn
_atom_site_refinement_flags_adp
_atom_site_refinement_flags_occupancy
_atom_site_disorder_assembly
_atom_site_disorder_group
Ag1 Ag 1.00710(3) 0.62875(2) 0.00819(2) 0.02647(12) Uani 1 1 d . . . . .
N100 N 0.7844(3) 0.5021(2) 0.05305(6) 0.0253(7) Uani 1 1 d . . . . .
O103 O 0.8137(3) 0.5970(2) 0.05320(6) 0.0365(7) Uani 1 1 d . . . . .
O102 O 0.7604(3) 0.4581(2) 0.07742(6) 0.0376(7) Uani 1 1 d . . . . .
O101 O 0.7809(3) 0.4540(2) 0.02827(6) 0.0360(7) Uani 1 1 d . . . . .
N11 N 1.1882(4) 0.6555(2) 0.04243(7) 0.0244(7) Uani 1 1 d . . . . .
N12 N 1.3281(5) 0.6936(3) 0.15005(8) 0.0456(10) Uani 1 1 d . . . . .
H12 H 1.3347 0.6285 0.1535 0.055 Uiso 1 1 calc R U . . .
C11 C 1.2680(5) 0.6968(3) 0.09447(8) 0.0293(9) Uani 1 1 d . . . . .
C12 C 1.1560(5) 0.6789(3) 0.07120(8) 0.0259(8) Uani 1 1 d . . . . .
H12A H 1.0539 0.6833 0.0758 0.031 Uiso 1 1 calc R U . . .
C13 C 1.3343(5) 0.6482(3) 0.03609(8) 0.0268(8) Uani 1 1 d . . . . .
H13 H 1.3574 0.6329 0.0162 0.032 Uiso 1 1 calc R U . . .
C14 C 1.4533(5) 0.6622(3) 0.05778(9) 0.0317(9) Uani 1 1 d . . . . .
H14 H 1.5543 0.6556 0.0527 0.038 Uiso 1 1 calc R U . . .
C15 C 1.4192(5) 0.6863(3) 0.08721(9) 0.0342(10) Uani 1 1 d . . . . .
H15 H 1.4976 0.6954 0.1022 0.041 Uiso 1 1 calc R U . . .
C16 C 1.2222(6) 0.7288(3) 0.12563(9) 0.0401(11) Uani 1 1 d . . . . .
H16A H 1.2157 0.8033 0.1264 0.048 Uiso 1 1 calc R U . . .
H16B H 1.1214 0.7014 0.1288 0.048 Uiso 1 1 calc R U . . .
N21 N 2.3352(3) 0.8761(2) 0.47132(7) 0.0227(7) Uani 1 1 d . . . . .
N22 N 2.2269(4) 0.8526(2) 0.36495(7) 0.0297(8) Uani 1 1 d . . . . .
H22 H 2.2412 0.7874 0.3669 0.036 Uiso 1 1 calc R U . . .
C21 C 2.2602(4) 0.9032(3) 0.41871(8) 0.0233(8) Uani 1 1 d . . . . .
C22 C 2.3695(4) 0.8909(3) 0.44236(8) 0.0236(8) Uani 1 1 d . . . . .
H22A H 2.4720 0.8930 0.4380 0.028 Uiso 1 1 calc R U . . .
C23 C 2.1862(5) 0.8718(3) 0.47746(8) 0.0260(8) Uani 1 1 d . . . . .
H23 H 2.1607 0.8619 0.4975 0.031 Uiso 1 1 calc R U . . .
C24 C 2.0707(5) 0.8817(3) 0.45492(9) 0.0274(8) Uani 1 1 d . . . . .
H24 H 1.9689 0.8773 0.4597 0.033 Uiso 1 1 calc R U . . .
C25 C 2.1080(5) 0.8980(3) 0.42536(8) 0.0267(8) Uani 1 1 d . . . . .
H25 H 2.0314 0.9055 0.4100 0.032 Uiso 1 1 calc R U . . .
C26 C 2.3086(5) 0.9210(3) 0.38671(8) 0.0281(8) Uani 1 1 d . . . . .
H26A H 2.2885 0.9920 0.3809 0.034 Uiso 1 1 calc R U . . .
H26B H 2.4177 0.9090 0.3861 0.034 Uiso 1 1 calc R U . . .
O31 O 2.1028(4) 0.9775(2) 0.33756(7) 0.0453(8) Uani 1 1 d . . . . .
O32 O 1.4184(4) 0.8510(2) 0.16368(7) 0.0428(8) Uani 1 1 d . . . . .
C30 C 1.6998(7) 0.7147(4) 0.23694(10) 0.0558(15) Uani 1 1 d . . . . .
C31 C 1.7805(5) 0.7813(3) 0.25653(9) 0.0375(10) Uani 1 1 d . . . . .
H31 H 1.7712 0.8519 0.2533 0.045 Uiso 1 1 calc R U . . .
C32 C 1.8755(6) 0.7462(3) 0.28105(10) 0.0451(12) Uani 1 1 d . . . . .
C36A C 1.6024(6) 0.7575(3) 0.21130(10) 0.0459(12) Uani 1 1 d . . . . .
H36A H 1.6063 0.8285 0.2085 0.055 Uiso 1 1 calc R U . . .
C37A C 1.5106(6) 0.7053(3) 0.19196(10) 0.0491(13) Uani 1 1 d . . . . .
H37A H 1.5052 0.6340 0.1937 0.059 Uiso 1 1 calc R U . . .
C38A C 1.4164(5) 0.7574(3) 0.16761(9) 0.0391(11) Uani 1 1 d . . . . .
C36B C 1.9580(5) 0.8215(3) 0.30058(8) 0.0314(9) Uani 1 1 d . . . . .
H36B H 1.9378 0.8906 0.2964 0.038 Uiso 1 1 calc R U . . .
C37B C 2.0583(5) 0.8023(3) 0.32362(9) 0.0350(10) Uani 1 1 d . . . . .
H37B H 2.0833 0.7342 0.3282 0.042 Uiso 1 1 calc R U . . .
C38B C 2.1317(5) 0.8851(3) 0.34226(8) 0.0291(9) Uani 1 1 d . . . . .
C33 C 1.9251(13) 0.6440(7) 0.2811(2) 0.033(2) Uani 0.5 1 d . . P A 1
H33 H 2.0020 0.6206 0.2949 0.039 Uiso 0.5 1 calc R U P A 1
C34 C 1.8548(12) 0.5794(6) 0.2598(2) 0.041(2) Uani 0.5 1 d . . P A 1
H34 H 1.8741 0.5090 0.2611 0.049 Uiso 0.5 1 calc R U P A 1
C35 C 1.7577(12) 0.6153(7) 0.2368(2) 0.035(2) Uani 0.5 1 d . . P A 1
H35 H 1.7296 0.5719 0.2205 0.042 Uiso 0.5 1 calc R U P A 1
C33' C 1.8504(12) 0.6388(7) 0.2902(2) 0.031(2) Uani 0.5 1 d . . P A 2
H33' H 1.8974 0.6152 0.3084 0.037 Uiso 0.5 1 calc R U P A 2
C34' C 1.7581(11) 0.5704(6) 0.27250(17) 0.0313(18) Uani 0.5 1 d . . P A 2
H34' H 1.7546 0.5012 0.2778 0.038 Uiso 0.5 1 calc R U P A 2
C35' C 1.6726(12) 0.6057(6) 0.2473(2) 0.0323(19) Uani 0.5 1 d . . P A 2
H35' H 1.6007 0.5637 0.2370 0.039 Uiso 0.5 1 calc R U P A 2
O1W O 2.1993(5) 0.6448(2) 0.38115(8) 0.0614(11) Uani 1 1 d . . . . .
O2W O 1.2294(4) 1.0195(3) 0.16245(9) 0.0644(10) Uani 1 1 d . . . . .

loop_
_atom_site_aniso_label
_atom_site_aniso_U_11
_atom_site_aniso_U_22
_atom_site_aniso_U_33
_atom_site_aniso_U_23
_atom_site_aniso_U_13
_atom_site_aniso_U_12
Ag1 0.02985(19) 0.03231(18) 0.01617(17) -0.00207(11) -0.00762(11) -0.00106(12)
N100 0.0200(16) 0.0382(19) 0.0171(15) -0.0001(13) -0.0032(12) 0.0003(13)
O103 0.0430(18) 0.0361(16) 0.0299(15) -0.0019(12) -0.0002(13) -0.0073(13)
O102 0.0425(18) 0.0483(17) 0.0220(14) 0.0061(12) 0.0011(12) -0.0031(14)
O101 0.0395(17) 0.0461(17) 0.0228(14) -0.0085(12) 0.0037(12) 0.0020(14)
N11 0.0323(18) 0.0224(15) 0.0173(15) -0.0013(12) -0.0085(13) -0.0003(13)
N12 0.072(3) 0.0294(19) 0.032(2) -0.0117(15) -0.0260(19) 0.0200(18)
C11 0.048(3) 0.0188(18) 0.0189(19) -0.0015(14) -0.0147(17) 0.0086(17)
C12 0.039(2) 0.0224(18) 0.0150(18) -0.0004(14) -0.0106(15) 0.0037(16)
C13 0.034(2) 0.0272(19) 0.0183(18) 0.0001(14) -0.0054(16) 0.0027(16)
C14 0.031(2) 0.0276(19) 0.035(2) 0.0010(17) -0.0117(17) -0.0004(17)
C15 0.041(3) 0.023(2) 0.035(2) -0.0031(16) -0.0249(19) 0.0014(17)
C16 0.064(3) 0.032(2) 0.022(2) -0.0087(17) -0.0191(19) 0.021(2)
N21 0.0260(17) 0.0255(16) 0.0154(15) 0.0010(12) -0.0078(12) -0.0028(13)
N22 0.050(2) 0.0241(16) 0.0137(15) -0.0029(12) -0.0103(14) 0.0052(15)
C21 0.035(2) 0.0179(17) 0.0166(18) -0.0010(13) -0.0054(15) 0.0000(15)
C22 0.028(2) 0.0198(17) 0.0228(19) 0.0013(14) -0.0017(15) -0.0030(15)
C23 0.033(2) 0.0240(18) 0.0205(19) 0.0011(14) -0.0029(16) -0.0010(15)
C24 0.026(2) 0.0276(19) 0.028(2) -0.0031(15) -0.0020(16) -0.0006(16)
C25 0.032(2) 0.0262(19) 0.0197(18) -0.0029(15) -0.0121(15) 0.0029(16)
C26 0.042(2) 0.0275(19) 0.0136(18) -0.0018(14) -0.0054(16) -0.0019(17)
O31 0.061(2) 0.0250(15) 0.0468(18) 0.0093(13) -0.0242(16) -0.0056(14)
O32 0.056(2) 0.0333(17) 0.0368(17) -0.0001(13) -0.0194(15) 0.0136(14)
C30 0.097(4) 0.036(2) 0.030(2) -0.0124(19) -0.037(3) 0.026(3)
C31 0.060(3) 0.031(2) 0.019(2) -0.0027(16) -0.0119(19) 0.009(2)
C32 0.075(3) 0.030(2) 0.027(2) -0.0098(17) -0.024(2) 0.014(2)
C36A 0.074(3) 0.035(2) 0.026(2) -0.0089(18) -0.020(2) 0.020(2)
C37A 0.085(4) 0.030(2) 0.029(2) -0.0110(18) -0.027(2) 0.023(2)
C38A 0.056(3) 0.041(3) 0.018(2) -0.0110(17) -0.0129(19) 0.022(2)
C36B 0.048(3) 0.026(2) 0.0193(19) 0.0000(15) -0.0044(17) 0.0055(18)
C37B 0.055(3) 0.026(2) 0.023(2) -0.0038(16) -0.0089(18) 0.0066(19)
C38B 0.037(2) 0.029(2) 0.0205(19) 0.0021(15) -0.0058(16) -0.0011(17)
C33 0.047(6) 0.034(5) 0.015(5) 0.002(4) -0.011(4) 0.003(5)
C34 0.058(6) 0.018(4) 0.043(6) 0.005(4) -0.024(5) -0.003(4)
C35 0.046(6) 0.035(5) 0.022(5) 0.003(4) -0.012(4) -0.004(4)
C33' 0.045(6) 0.031(5) 0.016(5) -0.004(4) -0.008(4) 0.012(5)
C34' 0.052(6) 0.023(4) 0.018(4) 0.000(3) -0.007(4) 0.005(4)
C35' 0.042(6) 0.029(4) 0.024(5) -0.005(3) -0.013(4) -0.003(4)
O1W 0.106(3) 0.0354(17) 0.0398(19) 0.0133(14) -0.0215(19) 0.0000(18)
O2W 0.062(2) 0.047(2) 0.085(3) 0.0019(19) 0.011(2) 0.0092(18)

loop_
_atom_type_symbol
_atom_type_description
_atom_type_scat_dispersion_real
_atom_type_scat_dispersion_imag
_atom_type_scat_source
C C 0.0033 0.0016 'International Tables Vol C Tables 4.2.6.8 and 6.1.1.4'
H H 0.0000 0.0000 'International Tables Vol C Tables 4.2.6.8 and 6.1.1.4'
N N 0.0061 0.0033 'International Tables Vol C Tables 4.2.6.8 and 6.1.1.4'
O O 0.0106 0.0060 'International Tables Vol C Tables 4.2.6.8 and 6.1.1.4'
Ag Ag -0.8971 1.1015 'International Tables Vol C Tables 4.2.6.8 and 6.1.1.4'

loop_
_geom_angle_atom_site_label_1
_geom_angle_atom_site_label_2
_geom_angle_atom_site_label_3
_geom_angle
_geom_angle_site_symmetry_1
_geom_angle_site_symmetry_3
_geom_angle_publ_flag
N21 Ag1 N11 171.48(11) 8_365 . ?
O102 N100 O103 119.3(3) . . ?
O102 N100 O101 121.6(3) . . ?
O103 N100 O101 119.1(3) . . ?
C13 N11 C12 118.1(3) . . ?
C13 N11 Ag1 121.4(2) . . ?
C12 N11 Ag1 120.5(3) . . ?
C38A N12 C16 123.5(4) . . ?
C15 C11 C12 117.0(4) . . ?
C15 C11 C16 123.1(4) . . ?
C12 C11 C16 119.9(4) . . ?
N11 C12 C11 123.3(4) . . ?
N11 C13 C14 122.8(4) . . ?
C15 C14 C13 118.7(4) . . ?
C14 C15 C11 120.1(3) . . ?
N12 C16 C11 113.1(3) . . ?
C22 N21 C23 118.1(3) . . ?
C22 N21 Ag1 122.3(3) . 8_666 ?
C23 N21 Ag1 119.4(2) . 8_666 ?
C38B N22 C26 124.1(3) . . ?
C22 C21 C25 117.9(3) . . ?
C22 C21 C26 119.9(3) . . ?
C25 C21 C26 122.2(3) . . ?
N21 C22 C21 123.2(4) . . ?
N21 C23 C24 121.9(3) . . ?
C25 C24 C23 119.2(4) . . ?
C24 C25 C21 119.6(3) . . ?
N22 C26 C21 111.3(3) . . ?
C31 C30 C35 114.3(5) . . ?
C31 C30 C36A 119.3(4) . . ?
C35 C30 C36A 122.6(5) . . ?
C31 C30 C35' 118.8(5) . . ?
C36A C30 C35' 119.2(5) . . ?
C30 C31 C32 122.4(4) . . ?
C33 C32 C31 118.8(5) . . ?
C33 C32 C36B 119.3(5) . . ?
C31 C32 C36B 119.1(4) . . ?
C31 C32 C33' 115.3(5) . . ?
C36B C32 C33' 123.3(5) . . ?
C37A C36A C30 126.7(4) . . ?
C36A C37A C38A 121.6(4) . . ?
O32 C38A N12 122.7(4) . . ?
O32 C38A C37A 122.9(4) . . ?
N12 C38A C37A 114.3(4) . . ?
C37B C36B C32 127.2(4) . . ?
C36B C37B C38B 122.3(4) . . ?
O31 C38B N22 122.9(4) . . ?
O31 C38B C37B 122.2(4) . . ?
N22 C38B C37B 114.8(3) . . ?
C34 C33 C32 116.8(8) . . ?
C35 C34 C33 122.2(8) . . ?
C34 C35 C30 121.7(8) . . ?
C34' C33' C32 122.6(7) . . ?
C35' C34' C33' 120.2(8) . . ?
C34' C35' C30 117.7(7) . . ?

loop_
_geom_bond_atom_site_label_1
_geom_bond_atom_site_label_2
_geom_bond_distance
_geom_bond_site_symmetry_2
_geom_bond_publ_flag
Ag1 N21 2.148(3) 8_365 ?
Ag1 N11 2.150(3) . ?
N100 O102 1.244(4) . ?
N100 O103 1.258(4) . ?
N100 O101 1.255(4) . ?
N11 C13 1.330(5) . ?
N11 C12 1.348(5) . ?
N12 C38A 1.346(6) . ?
N12 C16 1.451(5) . ?
C11 C15 1.388(6) . ?
C11 C12 1.395(5) . ?
C11 C16 1.510(5) . ?
C13 C14 1.383(5) . ?
C14 C15 1.382(6) . ?
N21 C22 1.340(5) . ?
N21 C23 1.350(5) . ?
N21 Ag1 2.148(3) 8_666 ?
N22 C38B 1.331(5) . ?
N22 C26 1.461(5) . ?
C21 C22 1.382(5) . ?
C21 C25 1.384(5) . ?
C21 C26 1.512(5) . ?
C23 C24 1.380(5) . ?
C24 C25 1.376(5) . ?
O31 C38B 1.241(5) . ?
O32 C38A 1.228(5) . ?
C30 C31 1.385(6) . ?
C30 C35 1.387(10) . ?
C30 C36A 1.481(6) . ?
C30 C35' 1.509(10) . ?
C31 C32 1.399(6) . ?
C32 C33 1.397(11) . ?
C32 C36B 1.464(6) . ?
C32 C33' 1.472(11) . ?
C36A C37A 1.323(6) . ?
C37A C38A 1.477(6) . ?
C36B C37B 1.325(6) . ?
C37B C38B 1.475(5) . ?
C33 C34 1.376(13) . ?
C34 C35 1.366(12) . ?
C33' C34' 1.404(13) . ?
C34' C35' 1.379(11) . ?
